data_7003145
loop_
_publ_author_name
'Escudero-Ad\'an, Eduardo C.'
'Benet-Buchholz, Jordi'
'Kleij, Arjan W.'

_publ_section_title
;
 Autocatalytic demetalation of a Zn(salphen) complex provoked by
 unprotected N-heterocycles
;
_journal_issue 6
_journal_name_full 'Dalton Transactions'
_journal_page_first 734
_journal_page_last 737
_journal_paper_doi 10.1039/b713039b
_journal_year 2008
_chemical_formula_sum 'C78 H105 N7 O4'
_chemical_formula_weight 1204.69
_chemical_name_systematic
;
?
;
_space_group_IT_number 2
_symmetry_cell_setting triclinic
_symmetry_space_group_name_Hall '-P 1'
_symmetry_space_group_name_H-M 'P -1'
_atom_sites_solution_hydrogens geom
_atom_sites_solution_primary direct
_atom_sites_solution_secondary difmap
_audit_creation_method SHELXL-97
_cell_angle_alpha 81.394(2)
_cell_angle_beta 82.282(2)
_cell_angle_gamma 69.164(2)
_cell_formula_units_Z 2
_cell_length_a 9.9668(6)
_cell_length_b 11.7206(5)
_cell_length_c 33.5724(16)
_cell_measurement_reflns_used 5446
_cell_measurement_temperature 100(2)
_cell_measurement_theta_max 35.03
_cell_measurement_theta_min 3.00
_cell_volume 3610.1(3)
_computing_cell_refinement 'Bruker-Nonius Apex v1.0-22 2002'
_computing_data_collection 'Bruker-Nonius Apex v1.0-22 2002'
_computing_data_reduction 'SAINT+ Version 7.06A Bruker-Nonius, 2004'
_computing_molecular_graphics 'Shelxtl Version 6.12 (Sheldrick, 2001)'
_computing_publication_material 'Shelxtl Version 6.12 (Sheldrick, 2001)'
_computing_structure_refinement 'Shelxtl Version 6.12 (Sheldrick, 2001)'
_computing_structure_solution 'Shelxtl Version 6.12 (Sheldrick, 2001)'
_diffrn_ambient_temperature 100(2)
_diffrn_detector_area_resol_mean 512
_diffrn_detector_type '4K CCD area detector APEX II'
_diffrn_measured_fraction_theta_full 0.908
_diffrn_measured_fraction_theta_max 0.908
_diffrn_measurement_device_type 'Kappa 4-axis goniometer bruker-nonius'
_diffrn_measurement_method
;
Fullsphere data collection, phi and omega scans
;
_diffrn_measurement_specimen_support 'magnetic support whith 10 micron nylon fiber cryoloop'
_diffrn_radiation_monochromator 'Multilayer Montel 200 mirrors'
_diffrn_radiation_type MoK\a
_diffrn_radiation_wavelength 0.71073
_diffrn_reflns_av_R_equivalents 0.0491
_diffrn_reflns_av_sigmaI/netI 0.0784
_diffrn_reflns_limit_h_max 16
_diffrn_reflns_limit_h_min -15
_diffrn_reflns_limit_k_max 12
_diffrn_reflns_limit_k_min -18
_diffrn_reflns_limit_l_max 54
_diffrn_reflns_limit_l_min -54
_diffrn_reflns_number 58825
_diffrn_reflns_theta_full 35.18
_diffrn_reflns_theta_max 35.18
_diffrn_reflns_theta_min 2.61
_diffrn_source 'rotating anode X-ray tube'
_diffrn_source_current 90
_diffrn_source_power 50
_diffrn_source_size '3 mm x 0.3 mm fine focus'
_diffrn_source_type 'Bruker-Nonius FR 591'
_exptl_absorpt_coefficient_mu 0.068
_exptl_absorpt_correction_T_max 1.000000
_exptl_absorpt_correction_T_min 0.812309
_exptl_absorpt_correction_type empirical
_exptl_absorpt_process_details
;
SADABS Version 2.1 2003 Bruker-Nonius
Blessing, Acta Cryst. (1995) A51 33-38
;
_exptl_crystal_colour translucent
_exptl_crystal_density_diffrn 1.108
_exptl_crystal_density_method 'not measured'
_exptl_crystal_description Block
_exptl_crystal_F_000 1308
_exptl_crystal_size_max 0.20
_exptl_crystal_size_mid 0.10
_exptl_crystal_size_min 0.10
_refine_diff_density_max 0.954
_refine_diff_density_min -0.532
_refine_diff_density_rms 0.068
_refine_ls_extinction_method none
_refine_ls_goodness_of_fit_ref 1.062
_refine_ls_hydrogen_treatment noref
_refine_ls_matrix_type full
_refine_ls_number_parameters 833
_refine_ls_number_reflns 29202
_refine_ls_number_restraints 0
_refine_ls_restrained_S_all 1.062
_refine_ls_R_factor_all 0.1219
_refine_ls_R_factor_gt 0.0781
_refine_ls_shift/su_max 0.001
_refine_ls_shift/su_mean 0.000
_refine_ls_structure_factor_coef Fsqd
_refine_ls_weighting_details 'calc w=1/[\s^2^(Fo^2^)+(0.0759P)^2^+2.4277P] where P=(Fo^2^+2Fc^2^)/3'
_refine_ls_weighting_scheme calc
_refine_ls_wR_factor_gt 0.1862
_refine_ls_wR_factor_ref 0.2059
_reflns_number_gt 19213
_reflns_number_total 29202
_reflns_threshold_expression >2sigma(I)
_cod_data_source_file b713039b.txt
_cod_data_source_block awk09b_0m
_cod_depositor_comments
;
The following automatic conversions were performed:
'_symmetry_cell_setting' value 'Triclinic' changed to 'triclinic'
according to '/home/saulius/struct/CIF-dictionaries/cif_core.dic'
dictionary named 'cif_core.dic' version 2.4.1 from 2010-06-29.

Automatic conversion script
Id: cif_fix_enum 1527 2010-12-29 10:47:43Z saulius 
;
_cod_original_sg_symbol_H-M P-1
_cod_database_code 7003145

loop_
_symmetry_equiv_pos_as_xyz
'x, y, z'
'-x, -y, -z'

loop_
_atom_site_label
_atom_site_type_symbol
_atom_site_fract_x
_atom_site_fract_y
_atom_site_fract_z
_atom_site_U_iso_or_equiv
_atom_site_adp_type
_atom_site_occupancy
_atom_site_symmetry_multiplicity
_atom_site_calc_flag
_atom_site_refinement_flags
_atom_site_disorder_assembly
_atom_site_disorder_group
O1A O 1.00288(13) 0.12824(13) 0.12980(4) 0.0223(2) Uani 1 1 d . . .
H1A H 0.9628 0.1536 0.1520 0.033 Uiso 1 1 calc R . .
C1A C 1.14355(16) 0.11720(14) 0.12686(5) 0.0155(3) Uani 1 1 d . . .
N1A N 0.98085(14) 0.18653(12) 0.20260(4) 0.0164(2) Uani 1 1 d . . .
O2A O 0.74296(12) 0.47999(12) 0.13225(4) 0.0201(2) Uani 1 1 d . . .
H2A H 0.7666 0.4390 0.1545 0.030 Uiso 1 1 calc R . .
C2A C 1.23118(16) 0.08628(14) 0.09038(5) 0.0151(3) Uani 1 1 d . . .
N2A N 0.71330(14) 0.36759(12) 0.20360(4) 0.0152(2) Uani 1 1 d . . .
C3A C 1.37397(16) 0.07946(14) 0.08896(5) 0.0149(3) Uani 1 1 d . . .
H3A H 1.4331 0.0602 0.0645 0.018 Uiso 1 1 calc R . .
C4A C 1.43669(16) 0.09905(13) 0.12117(5) 0.0145(3) Uani 1 1 d . . .
C5A C 1.34896(16) 0.12646(14) 0.15667(5) 0.0152(3) Uani 1 1 d . . .
H5A H 1.3879 0.1394 0.1792 0.018 Uiso 1 1 calc R . .
C6A C 1.20322(16) 0.13556(14) 0.15996(4) 0.0144(3) Uani 1 1 d . . .
C7A C 1.11696(16) 0.16830(14) 0.19784(4) 0.0157(3) Uani 1 1 d . . .
H7A H 1.1627 0.1765 0.2198 0.019 Uiso 1 1 calc R . .
C8A C 1.17057(18) 0.06186(16) 0.05415(5) 0.0186(3) Uani 1 1 d . . .
C9A C 1.1169(2) -0.04733(19) 0.06674(6) 0.0283(4) Uani 1 1 d . . .
H9A1 H 1.0423 -0.0284 0.0894 0.042 Uiso 1 1 calc R . .
H9A2 H 1.1976 -0.1207 0.0751 0.042 Uiso 1 1 calc R . .
H9A3 H 1.0766 -0.0625 0.0438 0.042 Uiso 1 1 calc R . .
C10A C 1.0476(2) 0.17704(19) 0.03923(6) 0.0287(4) Uani 1 1 d . . .
H10A H 0.9718 0.2006 0.0613 0.043 Uiso 1 1 calc R . .
H10B H 1.0078 0.1595 0.0166 0.043 Uiso 1 1 calc R . .
H10C H 1.0848 0.2445 0.0302 0.043 Uiso 1 1 calc R . .
C11A C 1.28604(19) 0.02726(17) 0.01853(5) 0.0227(3) Uani 1 1 d . . .
H11A H 1.2439 0.0103 -0.0037 0.034 Uiso 1 1 calc R . .
H11B H 1.3660 -0.0461 0.0273 0.034 Uiso 1 1 calc R . .
H11C H 1.3218 0.0955 0.0093 0.034 Uiso 1 1 calc R . .
C12A C 1.59409(16) 0.09300(14) 0.11582(5) 0.0160(3) Uani 1 1 d . . .
C13A C 1.60898(19) 0.19977(17) 0.08477(6) 0.0250(3) Uani 1 1 d . . .
H13A H 1.5818 0.1918 0.0586 0.038 Uiso 1 1 calc R . .
H13B H 1.7091 0.1974 0.0818 0.038 Uiso 1 1 calc R . .
H13C H 1.5455 0.2780 0.0942 0.038 Uiso 1 1 calc R . .
C14A C 1.69097(17) -0.02895(15) 0.10007(5) 0.0195(3) Uani 1 1 d . . .
H14A H 1.6797 -0.0976 0.1191 0.029 Uiso 1 1 calc R . .
H14B H 1.7918 -0.0333 0.0974 0.029 Uiso 1 1 calc R . .
H14C H 1.6632 -0.0337 0.0736 0.029 Uiso 1 1 calc R . .
C15A C 1.64656(18) 0.10195(16) 0.15566(5) 0.0213(3) Uani 1 1 d . . .
H15A H 1.5902 0.1817 0.1652 0.032 Uiso 1 1 calc R . .
H15B H 1.7486 0.0938 0.1514 0.032 Uiso 1 1 calc R . .
H15C H 1.6344 0.0361 0.1759 0.032 Uiso 1 1 calc R . .
C16A C 0.90409(16) 0.21598(14) 0.24068(4) 0.0156(3) Uani 1 1 d . . .
C17A C 0.95913(17) 0.15456(15) 0.27718(5) 0.0186(3) Uani 1 1 d . . .
H17A H 1.0520 0.0929 0.2770 0.022 Uiso 1 1 calc R . .
C18A C 0.87860(19) 0.18321(16) 0.31385(5) 0.0220(3) Uani 1 1 d . . .
H18A H 0.9167 0.1412 0.3385 0.026 Uiso 1 1 calc R . .
C19A C 0.74237(19) 0.27324(16) 0.31444(5) 0.0214(3) Uani 1 1 d . . .
H19A H 0.6880 0.2931 0.3395 0.026 Uiso 1 1 calc R . .
C20A C 0.68543(18) 0.33453(15) 0.27815(5) 0.0183(3) Uani 1 1 d . . .
H20A H 0.5925 0.3960 0.2786 0.022 Uiso 1 1 calc R . .
C21A C 0.76494(16) 0.30565(14) 0.24112(4) 0.0147(3) Uani 1 1 d . . .
C22A C 0.58040(16) 0.39037(14) 0.19790(4) 0.0148(3) Uani 1 1 d . . .
H22A H 0.5191 0.3670 0.2192 0.018 Uiso 1 1 calc R . .
C23A C 0.52170(16) 0.45074(14) 0.15987(4) 0.0143(3) Uani 1 1 d . . .
C24A C 0.37981(16) 0.46150(14) 0.15489(5) 0.0157(3) Uani 1 1 d . . .
H24A H 0.3244 0.4333 0.1768 0.019 Uiso 1 1 calc R . .
C25A C 0.31912(16) 0.51215(14) 0.11889(5) 0.0147(3) Uani 1 1 d . . .
C26A C 0.40502(16) 0.55432(14) 0.08749(5) 0.0148(3) Uani 1 1 d . . .
H26A H 0.3641 0.5899 0.0626 0.018 Uiso 1 1 calc R . .
C27A C 0.54595(16) 0.54720(13) 0.09054(4) 0.0138(2) Uani 1 1 d . . .
C28A C 0.60537(15) 0.49253(14) 0.12760(5) 0.0144(3) Uani 1 1 d . . .
C29A C 0.16786(16) 0.52016(15) 0.11138(5) 0.0184(3) Uani 1 1 d . . .
C30A C 0.1806(2) 0.43162(18) 0.08063(6) 0.0270(4) Uani 1 1 d . . .
H30A H 0.2298 0.4550 0.0551 0.040 Uiso 1 1 calc R . .
H30B H 0.0841 0.4355 0.0759 0.040 Uiso 1 1 calc R . .
H30C H 0.2361 0.3477 0.0912 0.040 Uiso 1 1 calc R . .
C31A C 0.08114(18) 0.65145(17) 0.09449(6) 0.0259(4) Uani 1 1 d . . .
H31A H 0.0784 0.7091 0.1132 0.039 Uiso 1 1 calc R . .
H31B H -0.0174 0.6566 0.0914 0.039 Uiso 1 1 calc R . .
H31C H 0.1270 0.6723 0.0681 0.039 Uiso 1 1 calc R . .
C32A C 0.08579(18) 0.48438(17) 0.15042(6) 0.0240(3) Uani 1 1 d . . .
H32A H 0.1386 0.3998 0.1611 0.036 Uiso 1 1 calc R . .
H32B H -0.0104 0.4904 0.1446 0.036 Uiso 1 1 calc R . .
H32C H 0.0768 0.5400 0.1705 0.036 Uiso 1 1 calc R . .
C33A C 0.63355(16) 0.59585(14) 0.05529(5) 0.0157(3) Uani 1 1 d . . .
C34A C 0.76887(19) 0.49009(17) 0.04177(5) 0.0249(3) Uani 1 1 d . . .
H34A H 0.8263 0.4516 0.0648 0.037 Uiso 1 1 calc R . .
H34B H 0.8266 0.5226 0.0202 0.037 Uiso 1 1 calc R . .
H34C H 0.7398 0.4289 0.0317 0.037 Uiso 1 1 calc R . .
C35A C 0.6759(2) 0.69685(18) 0.06896(5) 0.0248(3) Uani 1 1 d . . .
H35A H 0.5887 0.7660 0.0755 0.037 Uiso 1 1 calc R . .
H35B H 0.7364 0.7250 0.0471 0.037 Uiso 1 1 calc R . .
H35C H 0.7295 0.6640 0.0930 0.037 Uiso 1 1 calc R . .
C36A C 0.54741(18) 0.65323(15) 0.01851(5) 0.0195(3) Uani 1 1 d . . .
H36A H 0.5207 0.5907 0.0084 0.029 Uiso 1 1 calc R . .
H36B H 0.6064 0.6853 -0.0028 0.029 Uiso 1 1 calc R . .
H36C H 0.4600 0.7204 0.0263 0.029 Uiso 1 1 calc R . .
C1B C 0.33402(16) 0.48400(14) 0.62318(5) 0.0159(3) Uani 1 1 d . . .
O1B O 0.20442(13) 0.46906(12) 0.63008(4) 0.0207(2) Uani 1 1 d . . .
H1B H 0.1997 0.4276 0.6526 0.031 Uiso 1 1 calc R . .
N1B N 0.27895(15) 0.35846(13) 0.69962(4) 0.0181(2) Uani 1 1 d . . .
C2B C 0.36827(16) 0.54765(14) 0.58614(5) 0.0157(3) Uani 1 1 d . . .
O2B O 0.23661(13) 0.14072(12) 0.63034(4) 0.0197(2) Uani 1 1 d . . .
H2B H 0.2326 0.1660 0.6527 0.030 Uiso 1 1 calc R . .
N2B N 0.13511(15) 0.20152(13) 0.70171(4) 0.0173(2) Uani 1 1 d . . .
C3B C 0.50316(17) 0.56127(15) 0.58055(5) 0.0176(3) Uani 1 1 d . . .
H3B H 0.5273 0.6034 0.5558 0.021 Uiso 1 1 calc R . .
C4B C 0.60559(17) 0.51678(15) 0.60915(5) 0.0188(3) Uani 1 1 d . . .
C5B C 0.56875(17) 0.45549(15) 0.64528(5) 0.0186(3) Uani 1 1 d . . .
H5B H 0.6354 0.4245 0.6653 0.022 Uiso 1 1 calc R . .
C6B C 0.43437(16) 0.43860(14) 0.65267(5) 0.0161(3) Uani 1 1 d . . .
C7B C 0.40044(18) 0.37657(15) 0.69140(5) 0.0181(3) Uani 1 1 d . . .
H7B H 0.4689 0.3489 0.7110 0.022 Uiso 1 1 calc R . .
C8B C 0.25939(17) 0.60199(15) 0.55422(5) 0.0173(3) Uani 1 1 d . . .
C9B C 0.12352(18) 0.69928(16) 0.57216(6) 0.0230(3) Uani 1 1 d . . .
H9B1 H 0.0793 0.6604 0.5955 0.034 Uiso 1 1 calc R . .
H9B2 H 0.0546 0.7353 0.5516 0.034 Uiso 1 1 calc R . .
H9B3 H 0.1505 0.7639 0.5807 0.034 Uiso 1 1 calc R . .
C10B C 0.2195(2) 0.50007(17) 0.54051(5) 0.0240(3) Uani 1 1 d . . .
H10D H 0.3063 0.4398 0.5287 0.036 Uiso 1 1 calc R . .
H10E H 0.1496 0.5358 0.5202 0.036 Uiso 1 1 calc R . .
H10F H 0.1771 0.4595 0.5638 0.036 Uiso 1 1 calc R . .
C11B C 0.31940(19) 0.66553(16) 0.51626(5) 0.0216(3) Uani 1 1 d . . .
H11D H 0.3437 0.7331 0.5237 0.032 Uiso 1 1 calc R . .
H11E H 0.2466 0.6980 0.4967 0.032 Uiso 1 1 calc R . .
H11F H 0.4061 0.6060 0.5042 0.032 Uiso 1 1 calc R . .
C12B C 0.7548(2) 0.53006(19) 0.59956(6) 0.0276(4) Uani 1 1 d . . .
C13B C 0.8571(2) 0.4143(2) 0.57967(8) 0.0406(5) Uani 1 1 d . . .
H13D H 0.9541 0.4192 0.5740 0.061 Uiso 1 1 calc R . .
H13E H 0.8208 0.4107 0.5543 0.061 Uiso 1 1 calc R . .
H13F H 0.8607 0.3404 0.5981 0.061 Uiso 1 1 calc R . .
C14B C 0.7511(2) 0.64087(19) 0.56841(7) 0.0324(4) Uani 1 1 d . . .
H14D H 0.6763 0.7148 0.5776 0.049 Uiso 1 1 calc R . .
H14E H 0.7298 0.6266 0.5423 0.049 Uiso 1 1 calc R . .
H14F H 0.8450 0.6521 0.5654 0.049 Uiso 1 1 calc R . .
C15B C 0.8172(3) 0.5370(4) 0.63702(8) 0.0562(8) Uani 1 1 d . . .
H15D H 0.7557 0.6107 0.6495 0.084 Uiso 1 1 calc R . .
H15E H 0.9141 0.5410 0.6299 0.084 Uiso 1 1 calc R . .
H15F H 0.8224 0.4640 0.6561 0.084 Uiso 1 1 calc R . .
C16B C 0.24050(17) 0.30515(14) 0.73786(5) 0.0173(3) Uani 1 1 d . . .
C17B C 0.27095(19) 0.33188(16) 0.77407(5) 0.0211(3) Uani 1 1 d . . .
H17B H 0.3268 0.3831 0.7735 0.025 Uiso 1 1 calc R . .
C18B C 0.2198(2) 0.28368(17) 0.81099(5) 0.0238(3) Uani 1 1 d . . .
H18B H 0.2411 0.3021 0.8355 0.029 Uiso 1 1 calc R . .
C19B C 0.13830(19) 0.20921(16) 0.81212(5) 0.0227(3) Uani 1 1 d . . .
H19B H 0.1038 0.1765 0.8374 0.027 Uiso 1 1 calc R . .
C20B C 0.10686(18) 0.18233(16) 0.77632(5) 0.0207(3) Uani 1 1 d . . .
H20B H 0.0517 0.1304 0.7772 0.025 Uiso 1 1 calc R . .
C21B C 0.15587(17) 0.23117(14) 0.73903(4) 0.0166(3) Uani 1 1 d . . .
C22B C 0.01950(17) 0.18168(14) 0.69654(5) 0.0169(3) Uani 1 1 d . . .
H22B H -0.0560 0.1931 0.7177 0.020 Uiso 1 1 calc R . .
C23B C 0.00229(16) 0.14251(14) 0.65932(5) 0.0156(3) Uani 1 1 d . . .
C24B C -0.12670(16) 0.12314(14) 0.65599(5) 0.0163(3) Uani 1 1 d . . .
H24B H -0.1997 0.1368 0.6779 0.020 Uiso 1 1 calc R . .
C25B C -0.14891(16) 0.08449(14) 0.62134(5) 0.0159(3) Uani 1 1 d . . .
C26B C -0.03769(16) 0.06645(14) 0.58958(5) 0.0162(3) Uani 1 1 d . . .
H26B H -0.0527 0.0404 0.5656 0.019 Uiso 1 1 calc R . .
C27B C 0.09262(16) 0.08424(14) 0.59099(4) 0.0147(3) Uani 1 1 d . . .
C28B C 0.11226(16) 0.12278(14) 0.62701(5) 0.0153(3) Uani 1 1 d . . .
C29B C -0.28767(17) 0.06265(15) 0.61598(5) 0.0184(3) Uani 1 1 d . . .
C30B C -0.39129(19) 0.07911(19) 0.65456(6) 0.0272(4) Uani 1 1 d . . .
H30D H -0.3441 0.0207 0.6768 0.041 Uiso 1 1 calc R . .
H30E H -0.4784 0.0640 0.6500 0.041 Uiso 1 1 calc R . .
H30F H -0.4175 0.1631 0.6615 0.041 Uiso 1 1 calc R . .
C31B C -0.2516(2) -0.06868(17) 0.60577(7) 0.0280(4) Uani 1 1 d . . .
H31D H -0.1859 -0.0814 0.5811 0.042 Uiso 1 1 calc R . .
H31E H -0.3404 -0.0815 0.6016 0.042 Uiso 1 1 calc R . .
H31F H -0.2054 -0.1272 0.6281 0.042 Uiso 1 1 calc R . .
C32B C -0.3647(2) 0.15541(19) 0.58150(6) 0.0276(4) Uani 1 1 d . . .
H32D H -0.3864 0.2392 0.5881 0.041 Uiso 1 1 calc R . .
H32E H -0.4545 0.1428 0.5783 0.041 Uiso 1 1 calc R . .
H32F H -0.3019 0.1432 0.5562 0.041 Uiso 1 1 calc R . .
C33B C 0.20940(17) 0.06397(15) 0.55531(5) 0.0172(3) Uani 1 1 d . . .
C34B C 0.1624(2) 0.02700(17) 0.51908(5) 0.0230(3) Uani 1 1 d . . .
H34D H 0.2400 0.0143 0.4971 0.034 Uiso 1 1 calc R . .
H34E H 0.0757 0.0923 0.5098 0.034 Uiso 1 1 calc R . .
H34F H 0.1415 -0.0493 0.5271 0.034 Uiso 1 1 calc R . .
C35B C 0.2415(2) 0.18332(17) 0.54059(5) 0.0241(3) Uani 1 1 d . . .
H35D H 0.3167 0.1689 0.5180 0.036 Uiso 1 1 calc R . .
H35E H 0.2744 0.2092 0.5628 0.036 Uiso 1 1 calc R . .
H35F H 0.1537 0.2478 0.5316 0.036 Uiso 1 1 calc R . .
C36B C 0.34791(18) -0.03954(17) 0.56835(6) 0.0228(3) Uani 1 1 d . . .
H36D H 0.3262 -0.1148 0.5780 0.034 Uiso 1 1 calc R . .
H36E H 0.3846 -0.0151 0.5901 0.034 Uiso 1 1 calc R . .
H36F H 0.4208 -0.0545 0.5452 0.034 Uiso 1 1 calc R . .
N1S N 0.3698(2) 0.21674(19) 0.25576(7) 0.0406(4) Uani 1 1 d . . .
C1S C 0.4763(2) 0.14676(18) 0.26545(6) 0.0292(4) Uani 1 1 d . . .
C2S C 0.6134(2) 0.0570(2) 0.27694(8) 0.0419(6) Uani 1 1 d . . .
H2S1 H 0.6132 -0.0260 0.2757 0.063 Uiso 1 1 calc R . .
H2S2 H 0.6273 0.0656 0.3045 0.063 Uiso 1 1 calc R . .
H2S3 H 0.6919 0.0710 0.2583 0.063 Uiso 1 1 calc R . .
C1T C 0.6763(3) 0.1610(2) 0.78762(8) 0.0479(6) Uani 1 1 d . . .
N1T N 0.6992(4) 0.1218(3) 0.75723(8) 0.0782(10) Uani 1 1 d . . .
C2T C 0.6480(4) 0.2077(3) 0.82673(9) 0.0597(8) Uani 1 1 d . . .
H2T1 H 0.6831 0.1394 0.8478 0.090 Uiso 1 1 calc R . .
H2T2 H 0.5441 0.2488 0.8324 0.090 Uiso 1 1 calc R . .
H2T3 H 0.6977 0.2665 0.8264 0.090 Uiso 1 1 calc R . .
C1R C 0.1793(4) 0.5158(3) 0.25963(8) 0.0559(8) Uani 1 1 d . . .
N1R N 0.2634(4) 0.5654(3) 0.25282(8) 0.0747(9) Uani 1 1 d . . .
C2R C 0.0751(3) 0.4524(3) 0.26859(9) 0.0584(8) Uani 1 1 d . . .
H2R1 H 0.1261 0.3635 0.2714 0.088 Uiso 1 1 calc R . .
H2R2 H 0.0123 0.4746 0.2465 0.088 Uiso 1 1 calc R . .
H2R3 H 0.0167 0.4765 0.2939 0.088 Uiso 1 1 calc R . .

loop_
_atom_site_aniso_label
_atom_site_aniso_U_11
_atom_site_aniso_U_22
_atom_site_aniso_U_33
_atom_site_aniso_U_23
_atom_site_aniso_U_13
_atom_site_aniso_U_12
O1A 0.0148(5) 0.0378(7) 0.0192(5) -0.0099(5) 0.0027(4) -0.0139(5)
C1A 0.0124(6) 0.0183(7) 0.0174(6) -0.0029(5) -0.0002(5) -0.0072(5)
N1A 0.0152(6) 0.0189(6) 0.0143(5) -0.0019(4) 0.0012(4) -0.0058(4)
O2A 0.0141(5) 0.0303(6) 0.0185(5) 0.0048(4) -0.0050(4) -0.0125(4)
C2A 0.0147(6) 0.0159(6) 0.0160(6) -0.0019(5) -0.0004(5) -0.0069(5)
N2A 0.0159(6) 0.0163(6) 0.0139(5) -0.0019(4) -0.0022(4) -0.0058(4)
C3A 0.0143(6) 0.0146(6) 0.0162(6) -0.0026(5) 0.0009(5) -0.0059(5)
C4A 0.0128(6) 0.0138(6) 0.0175(6) -0.0017(5) -0.0004(5) -0.0059(5)
C5A 0.0138(6) 0.0169(6) 0.0160(6) -0.0024(5) -0.0015(5) -0.0063(5)
C6A 0.0124(6) 0.0159(6) 0.0149(6) -0.0017(5) 0.0008(5) -0.0056(5)
C7A 0.0144(6) 0.0177(6) 0.0147(6) -0.0018(5) -0.0001(5) -0.0056(5)
C8A 0.0196(7) 0.0227(7) 0.0162(6) -0.0042(5) -0.0018(5) -0.0096(6)
C9A 0.0328(10) 0.0358(10) 0.0270(8) -0.0093(7) 0.0021(7) -0.0242(8)
C10A 0.0236(8) 0.0365(10) 0.0243(8) -0.0062(7) -0.0077(7) -0.0050(7)
C11A 0.0238(8) 0.0294(9) 0.0174(7) -0.0058(6) 0.0011(6) -0.0119(6)
C12A 0.0119(6) 0.0166(6) 0.0201(7) -0.0022(5) 0.0006(5) -0.0063(5)
C13A 0.0194(8) 0.0232(8) 0.0336(9) 0.0030(7) -0.0003(6) -0.0118(6)
C14A 0.0154(7) 0.0221(7) 0.0205(7) -0.0052(6) -0.0004(5) -0.0050(5)
C15A 0.0159(7) 0.0239(8) 0.0273(8) -0.0093(6) -0.0016(6) -0.0085(6)
C16A 0.0152(6) 0.0181(7) 0.0131(6) -0.0020(5) 0.0003(5) -0.0058(5)
C17A 0.0178(7) 0.0193(7) 0.0158(6) 0.0002(5) -0.0020(5) -0.0034(5)
C18A 0.0256(8) 0.0233(8) 0.0141(6) 0.0001(5) -0.0024(6) -0.0055(6)
C19A 0.0255(8) 0.0216(7) 0.0141(6) -0.0040(5) 0.0014(5) -0.0047(6)
C20A 0.0195(7) 0.0175(7) 0.0153(6) -0.0033(5) 0.0003(5) -0.0031(5)
C21A 0.0152(6) 0.0152(6) 0.0133(6) -0.0014(5) -0.0012(5) -0.0048(5)
C22A 0.0149(6) 0.0145(6) 0.0158(6) -0.0027(5) -0.0001(5) -0.0059(5)
C23A 0.0133(6) 0.0153(6) 0.0146(6) -0.0018(5) -0.0016(5) -0.0052(5)
C24A 0.0120(6) 0.0160(6) 0.0198(6) -0.0029(5) 0.0000(5) -0.0057(5)
C25A 0.0118(6) 0.0146(6) 0.0195(6) -0.0036(5) -0.0016(5) -0.0057(5)
C26A 0.0137(6) 0.0150(6) 0.0171(6) -0.0013(5) -0.0036(5) -0.0058(5)
C27A 0.0136(6) 0.0146(6) 0.0146(6) -0.0008(5) -0.0024(5) -0.0066(5)
C28A 0.0119(6) 0.0156(6) 0.0178(6) -0.0017(5) -0.0028(5) -0.0067(5)
C29A 0.0122(6) 0.0179(7) 0.0263(7) -0.0015(6) -0.0024(5) -0.0065(5)
C30A 0.0215(8) 0.0305(9) 0.0356(9) -0.0096(7) -0.0061(7) -0.0135(7)
C31A 0.0141(7) 0.0236(8) 0.0363(9) 0.0033(7) -0.0039(6) -0.0042(6)
C32A 0.0138(7) 0.0254(8) 0.0334(9) -0.0009(7) 0.0005(6) -0.0092(6)
C33A 0.0155(6) 0.0182(7) 0.0161(6) 0.0003(5) -0.0026(5) -0.0093(5)
C34A 0.0174(7) 0.0301(9) 0.0221(7) 0.0007(6) 0.0009(6) -0.0045(6)
C35A 0.0308(9) 0.0294(9) 0.0224(8) 0.0031(6) -0.0061(6) -0.0215(7)
C36A 0.0227(8) 0.0201(7) 0.0170(6) 0.0010(5) -0.0041(5) -0.0092(6)
C1B 0.0132(6) 0.0166(6) 0.0193(6) -0.0028(5) -0.0010(5) -0.0067(5)
O1B 0.0162(5) 0.0280(6) 0.0204(5) 0.0032(4) -0.0026(4) -0.0126(4)
N1B 0.0208(6) 0.0185(6) 0.0164(6) -0.0030(5) -0.0008(5) -0.0081(5)
C2B 0.0139(6) 0.0163(6) 0.0185(6) -0.0021(5) -0.0019(5) -0.0067(5)
O2B 0.0165(5) 0.0294(6) 0.0191(5) -0.0069(4) -0.0002(4) -0.0137(4)
N2B 0.0189(6) 0.0202(6) 0.0144(5) -0.0023(5) -0.0023(4) -0.0081(5)
C3B 0.0155(6) 0.0196(7) 0.0202(7) -0.0029(5) -0.0007(5) -0.0091(5)
C4B 0.0151(7) 0.0189(7) 0.0250(7) -0.0023(6) -0.0035(5) -0.0082(5)
C5B 0.0166(7) 0.0183(7) 0.0232(7) -0.0023(5) -0.0056(5) -0.0075(5)
C6B 0.0153(6) 0.0159(6) 0.0185(6) -0.0032(5) -0.0018(5) -0.0063(5)
C7B 0.0202(7) 0.0168(7) 0.0183(6) -0.0027(5) -0.0047(5) -0.0062(5)
C8B 0.0155(7) 0.0187(7) 0.0196(7) -0.0009(5) -0.0029(5) -0.0082(5)
C9B 0.0153(7) 0.0242(8) 0.0275(8) 0.0013(6) -0.0028(6) -0.0056(6)
C10B 0.0270(8) 0.0291(9) 0.0221(7) -0.0015(6) -0.0054(6) -0.0164(7)
C11B 0.0231(8) 0.0236(8) 0.0202(7) 0.0014(6) -0.0030(6) -0.0117(6)
C12B 0.0194(8) 0.0340(10) 0.0339(9) 0.0054(7) -0.0077(7) -0.0162(7)
C13B 0.0215(9) 0.0364(11) 0.0589(15) 0.0003(10) 0.0063(9) -0.0095(8)
C14B 0.0248(9) 0.0314(10) 0.0462(12) 0.0060(8) -0.0086(8) -0.0181(7)
C15B 0.0451(14) 0.108(3) 0.0378(12) -0.0072(14) -0.0054(11) -0.0534(17)
C16B 0.0186(7) 0.0177(7) 0.0148(6) -0.0025(5) -0.0020(5) -0.0048(5)
C17B 0.0253(8) 0.0205(7) 0.0188(7) -0.0049(6) -0.0049(6) -0.0074(6)
C18B 0.0286(9) 0.0248(8) 0.0154(7) -0.0054(6) -0.0050(6) -0.0036(6)
C19B 0.0252(8) 0.0255(8) 0.0131(6) -0.0010(5) -0.0010(5) -0.0040(6)
C20B 0.0204(7) 0.0235(8) 0.0169(7) -0.0001(6) -0.0009(5) -0.0072(6)
C21B 0.0191(7) 0.0177(7) 0.0127(6) -0.0025(5) -0.0017(5) -0.0053(5)
C22B 0.0183(7) 0.0181(7) 0.0148(6) -0.0017(5) -0.0006(5) -0.0071(5)
C23B 0.0154(6) 0.0161(6) 0.0163(6) -0.0019(5) -0.0015(5) -0.0067(5)
C24B 0.0154(6) 0.0166(6) 0.0178(6) -0.0022(5) 0.0001(5) -0.0069(5)
C25B 0.0135(6) 0.0153(6) 0.0203(7) -0.0014(5) -0.0017(5) -0.0067(5)
C26B 0.0153(6) 0.0170(7) 0.0178(6) -0.0030(5) -0.0024(5) -0.0064(5)
C27B 0.0146(6) 0.0149(6) 0.0160(6) -0.0023(5) -0.0004(5) -0.0067(5)
C28B 0.0142(6) 0.0162(6) 0.0168(6) -0.0019(5) -0.0015(5) -0.0067(5)
C29B 0.0144(6) 0.0189(7) 0.0245(7) -0.0041(6) -0.0020(5) -0.0081(5)
C30B 0.0170(7) 0.0360(10) 0.0319(9) -0.0067(7) 0.0030(6) -0.0137(7)
C31B 0.0217(8) 0.0240(8) 0.0443(11) -0.0113(8) -0.0012(7) -0.0128(6)
C32B 0.0208(8) 0.0316(9) 0.0320(9) 0.0019(7) -0.0094(7) -0.0107(7)
C33B 0.0163(7) 0.0206(7) 0.0164(6) -0.0033(5) 0.0015(5) -0.0088(5)
C34B 0.0238(8) 0.0294(9) 0.0184(7) -0.0070(6) 0.0007(6) -0.0116(6)
C35B 0.0284(9) 0.0268(8) 0.0215(7) -0.0021(6) 0.0034(6) -0.0170(7)
C36B 0.0170(7) 0.0253(8) 0.0262(8) -0.0078(6) 0.0003(6) -0.0063(6)
N1S 0.0357(10) 0.0362(10) 0.0479(11) -0.0022(8) -0.0072(8) -0.0095(8)
C1S 0.0291(9) 0.0250(9) 0.0324(9) -0.0026(7) 0.0019(7) -0.0099(7)
C2S 0.0281(10) 0.0312(10) 0.0583(15) 0.0055(10) 0.0007(10) -0.0061(8)
C1T 0.0528(15) 0.0398(12) 0.0400(13) 0.0066(10) 0.0061(11) -0.0101(11)
N1T 0.115(3) 0.0666(18) 0.0394(13) -0.0018(12) 0.0182(15) -0.0258(17)
C2T 0.089(2) 0.0344(13) 0.0501(16) -0.0064(11) -0.0117(15) -0.0122(14)
C1R 0.074(2) 0.0426(14) 0.0306(12) -0.0098(10) -0.0020(12) 0.0062(14)
N1R 0.115(3) 0.0526(16) 0.0430(14) -0.0074(11) 0.0136(15) -0.0184(17)
C2R 0.0442(15) 0.0636(18) 0.0492(15) -0.0214(13) -0.0109(12) 0.0122(13)

loop_
_atom_type_symbol
_atom_type_description
_atom_type_scat_dispersion_real
_atom_type_scat_dispersion_imag
_atom_type_scat_source
C C 0.0033 0.0016 'International Tables Vol C Tables 4.2.6.8 and 6.1.1.4'
H H 0.0000 0.0000 'International Tables Vol C Tables 4.2.6.8 and 6.1.1.4'
N N 0.0061 0.0033 'International Tables Vol C Tables 4.2.6.8 and 6.1.1.4'
O O 0.0106 0.0060 'International Tables Vol C Tables 4.2.6.8 and 6.1.1.4'

loop_
_geom_angle_atom_site_label_1
_geom_angle_atom_site_label_2
_geom_angle_atom_site_label_3
_geom_angle
_geom_angle_site_symmetry_1
_geom_angle_site_symmetry_3
_geom_angle_publ_flag
O1A C1A C6A 120.07(13) . . ?
O1A C1A C2A 119.95(14) . . ?
C6A C1A C2A 119.97(13) . . ?
C7A N1A C16A 119.14(14) . . ?
C3A C2A C1A 117.10(14) . . ?
C3A C2A C8A 121.62(13) . . ?
C1A C2A C8A 121.28(13) . . ?
C22A N2A C21A 119.17(13) . . ?
C2A C3A C4A 124.50(14) . . ?
C5A C4A C3A 116.93(14) . . ?
C5A C4A C12A 122.97(14) . . ?
C3A C4A C12A 120.08(13) . . ?
C4A C5A C6A 121.33(14) . . ?
C1A C6A C5A 120.13(13) . . ?
C1A C6A C7A 121.78(13) . . ?
C5A C6A C7A 118.06(14) . . ?
N1A C7A C6A 122.26(15) . . ?
C2A C8A C10A 110.22(14) . . ?
C2A C8A C11A 111.91(14) . . ?
C10A C8A C11A 107.79(14) . . ?
C2A C8A C9A 109.12(13) . . ?
C10A C8A C9A 110.68(16) . . ?
C11A C8A C9A 107.08(14) . . ?
C15A C12A C4A 111.79(13) . . ?
C15A C12A C14A 108.34(13) . . ?
C4A C12A C14A 109.82(13) . . ?
C15A C12A C13A 108.79(14) . . ?
C4A C12A C13A 109.29(13) . . ?
C14A C12A C13A 108.76(13) . . ?
C17A C16A C21A 119.61(13) . . ?
C17A C16A N1A 122.07(14) . . ?
C21A C16A N1A 118.24(13) . . ?
C18A C17A C16A 120.38(14) . . ?
C19A C18A C17A 120.16(15) . . ?
C18A C19A C20A 120.06(15) . . ?
C19A C20A C21A 120.24(14) . . ?
C20A C21A C16A 119.53(13) . . ?
C20A C21A N2A 122.25(13) . . ?
C16A C21A N2A 118.15(13) . . ?
N2A C22A C23A 121.92(13) . . ?
C24A C23A C28A 119.94(13) . . ?
C24A C23A C22A 118.11(13) . . ?
C28A C23A C22A 121.87(13) . . ?
C25A C24A C23A 121.45(14) . . ?
C24A C25A C26A 117.12(13) . . ?
C24A C25A C29A 123.32(13) . . ?
C26A C25A C29A 119.53(13) . . ?
C27A C26A C25A 124.30(13) . . ?
C26A C27A C28A 116.93(13) . . ?
C26A C27A C33A 121.80(13) . . ?
C28A C27A C33A 121.27(13) . . ?
O2A C28A C23A 119.79(13) . . ?
O2A C28A C27A 119.97(13) . . ?
C23A C28A C27A 120.25(13) . . ?
C25A C29A C30A 108.95(13) . . ?
C25A C29A C32A 111.42(14) . . ?
C30A C29A C32A 108.39(14) . . ?
C25A C29A C31A 110.28(13) . . ?
C30A C29A C31A 109.13(15) . . ?
C32A C29A C31A 108.63(14) . . ?
C36A C33A C35A 107.04(13) . . ?
C36A C33A C27A 112.42(13) . . ?
C35A C33A C27A 109.03(13) . . ?
C36A C33A C34A 107.72(13) . . ?
C35A C33A C34A 110.60(14) . . ?
C27A C33A C34A 109.98(13) . . ?
O1B C1B C6B 120.68(13) . . ?
O1B C1B C2B 119.39(14) . . ?
C6B C1B C2B 119.91(14) . . ?
C7B N1B C16B 121.90(14) . . ?
C3B C2B C1B 117.20(14) . . ?
C3B C2B C8B 121.71(13) . . ?
C1B C2B C8B 121.06(13) . . ?
C22B N2B C21B 121.39(14) . . ?
C2B C3B C4B 124.30(15) . . ?
C5B C4B C3B 117.24(15) . . ?
C5B C4B C12B 121.89(15) . . ?
C3B C4B C12B 120.79(15) . . ?
C4B C5B C6B 121.12(15) . . ?
C5B C6B C1B 120.22(14) . . ?
C5B C6B C7B 118.64(14) . . ?
C1B C6B C7B 121.13(14) . . ?
N1B C7B C6B 121.07(15) . . ?
C2B C8B C10B 110.10(13) . . ?
C2B C8B C11B 112.39(13) . . ?
C10B C8B C11B 107.09(14) . . ?
C2B C8B C9B 109.38(13) . . ?
C10B C8B C9B 110.31(14) . . ?
C11B C8B C9B 107.51(13) . . ?
C15B C12B C14B 110.6(2) . . ?
C15B C12B C4B 111.90(17) . . ?
C14B C12B C4B 111.79(15) . . ?
C15B C12B C13B 108.3(2) . . ?
C14B C12B C13B 106.26(18) . . ?
C4B C12B C13B 107.77(16) . . ?
C17B C16B C21B 119.35(14) . . ?
C17B C16B N1B 123.13(16) . . ?
C21B C16B N1B 117.23(14) . . ?
C18B C17B C16B 120.26(17) . . ?
C19B C18B C17B 120.34(16) . . ?
C18B C19B C20B 119.94(16) . . ?
C19B C20B C21B 120.42(17) . . ?
C20B C21B C16B 119.66(15) . . ?
C20B C21B N2B 123.13(15) . . ?
C16B C21B N2B 116.98(13) . . ?
N2B C22B C23B 121.55(14) . . ?
C24B C23B C28B 120.41(14) . . ?
C24B C23B C22B 118.14(14) . . ?
C28B C23B C22B 121.44(14) . . ?
C25B C24B C23B 120.85(14) . . ?
C24B C25B C26B 117.38(14) . . ?
C24B C25B C29B 123.06(14) . . ?
C26B C25B C29B 119.56(14) . . ?
C27B C26B C25B 124.52(15) . . ?
C26B C27B C28B 116.60(13) . . ?
C26B C27B C33B 122.19(14) . . ?
C28B C27B C33B 121.20(13) . . ?
O2B C28B C27B 119.42(13) . . ?
O2B C28B C23B 120.36(14) . . ?
C27B C28B C23B 120.22(14) . . ?
C25B C29B C31B 109.76(13) . . ?
C25B C29B C30B 111.86(14) . . ?
C31B C29B C30B 107.84(15) . . ?
C25B C29B C32B 109.16(13) . . ?
C31B C29B C32B 109.87(16) . . ?
C30B C29B C32B 108.34(14) . . ?
C34B C33B C27B 112.02(13) . . ?
C34B C33B C35B 106.79(14) . . ?
C27B C33B C35B 110.32(13) . . ?
C34B C33B C36B 107.87(14) . . ?
C27B C33B C36B 109.71(13) . . ?
C35B C33B C36B 110.05(14) . . ?
N1S C1S C2S 178.8(2) . . ?
N1T C1T C2T 178.6(3) . . ?
N1R C1R C2R 179.2(4) . . ?

loop_
_geom_bond_atom_site_label_1
_geom_bond_atom_site_label_2
_geom_bond_distance
_geom_bond_site_symmetry_2
_geom_bond_publ_flag
O1A C1A 1.3527(19) . ?
C1A C6A 1.405(2) . ?
C1A C2A 1.419(2) . ?
N1A C7A 1.287(2) . ?
N1A C16A 1.4214(19) . ?
O2A C28A 1.3543(18) . ?
C2A C3A 1.391(2) . ?
C2A C8A 1.533(2) . ?
N2A C22A 1.290(2) . ?
N2A C21A 1.4190(19) . ?
C3A C4A 1.404(2) . ?
C4A C5A 1.387(2) . ?
C4A C12A 1.532(2) . ?
C5A C6A 1.408(2) . ?
C6A C7A 1.457(2) . ?
C8A C10A 1.536(2) . ?
C8A C11A 1.537(2) . ?
C8A C9A 1.539(3) . ?
C12A C15A 1.530(2) . ?
C12A C14A 1.537(2) . ?
C12A C13A 1.541(2) . ?
C16A C17A 1.399(2) . ?
C16A C21A 1.411(2) . ?
C17A C18A 1.393(2) . ?
C18A C19A 1.392(2) . ?
C19A C20A 1.399(2) . ?
C20A C21A 1.399(2) . ?
C22A C23A 1.452(2) . ?
C23A C24A 1.405(2) . ?
C23A C28A 1.413(2) . ?
C24A C25A 1.380(2) . ?
C25A C26A 1.411(2) . ?
C25A C29A 1.530(2) . ?
C26A C27A 1.394(2) . ?
C27A C28A 1.414(2) . ?
C27A C33A 1.537(2) . ?
C29A C30A 1.533(3) . ?
C29A C32A 1.534(2) . ?
C29A C31A 1.537(2) . ?
C33A C36A 1.530(2) . ?
C33A C35A 1.536(2) . ?
C33A C34A 1.542(2) . ?
C1B O1B 1.3495(19) . ?
C1B C6B 1.412(2) . ?
C1B C2B 1.417(2) . ?
N1B C7B 1.290(2) . ?
N1B C16B 1.408(2) . ?
C2B C3B 1.394(2) . ?
C2B C8B 1.532(2) . ?
O2B C28B 1.3500(19) . ?
N2B C22B 1.292(2) . ?
N2B C21B 1.409(2) . ?
C3B C4B 1.404(2) . ?
C4B C5B 1.389(2) . ?
C4B C12B 1.537(2) . ?
C5B C6B 1.407(2) . ?
C6B C7B 1.452(2) . ?
C8B C10B 1.532(2) . ?
C8B C11B 1.538(2) . ?
C8B C9B 1.544(2) . ?
C12B C15B 1.500(3) . ?
C12B C14B 1.534(3) . ?
C12B C13B 1.559(3) . ?
C16B C17B 1.396(2) . ?
C16B C21B 1.402(2) . ?
C17B C18B 1.393(2) . ?
C18B C19B 1.382(3) . ?
C19B C20B 1.388(2) . ?
C20B C21B 1.398(2) . ?
C22B C23B 1.445(2) . ?
C23B C24B 1.404(2) . ?
C23B C28B 1.417(2) . ?
C24B C25B 1.380(2) . ?
C25B C26B 1.412(2) . ?
C25B C29B 1.531(2) . ?
C26B C27B 1.394(2) . ?
C27B C28B 1.412(2) . ?
C27B C33B 1.536(2) . ?
C29B C31B 1.532(2) . ?
C29B C30B 1.534(2) . ?
C29B C32B 1.543(2) . ?
C33B C34B 1.530(2) . ?
C33B C35B 1.540(2) . ?
C33B C36B 1.543(2) . ?
N1S C1S 1.140(3) . ?
C1S C2S 1.456(3) . ?
C1T N1T 1.143(4) . ?
C1T C2T 1.452(4) . ?
C1R N1R 1.161(5) . ?
C1R C2R 1.455(5) . ?

loop_
_geom_torsion_atom_site_label_1
_geom_torsion_atom_site_label_2
_geom_torsion_atom_site_label_3
_geom_torsion_atom_site_label_4
_geom_torsion
_geom_torsion_site_symmetry_1
_geom_torsion_site_symmetry_2
_geom_torsion_site_symmetry_3
_geom_torsion_site_symmetry_4
_geom_torsion_publ_flag
O1A C1A C2A C3A 178.39(14) . . . . ?
C6A C1A C2A C3A -2.0(2) . . . . ?
O1A C1A C2A C8A -1.5(2) . . . . ?
C6A C1A C2A C8A 178.15(14) . . . . ?
C1A C2A C3A C4A 1.1(2) . . . . ?
C8A C2A C3A C4A -179.09(14) . . . . ?
C2A C3A C4A C5A 0.3(2) . . . . ?
C2A C3A C4A C12A -178.15(14) . . . . ?
C3A C4A C5A C6A -0.7(2) . . . . ?
C12A C4A C5A C6A 177.67(14) . . . . ?
O1A C1A C6A C5A -178.75(14) . . . . ?
C2A C1A C6A C5A 1.6(2) . . . . ?
O1A C1A C6A C7A -0.9(2) . . . . ?
C2A C1A C6A C7A 179.53(14) . . . . ?
C4A C5A C6A C1A -0.2(2) . . . . ?
C4A C5A C6A C7A -178.19(14) . . . . ?
C16A N1A C7A C6A 178.83(14) . . . . ?
C1A C6A C7A N1A -2.6(2) . . . . ?
C5A C6A C7A N1A 175.35(14) . . . . ?
C3A C2A C8A C10A -118.46(17) . . . . ?
C1A C2A C8A C10A 61.37(19) . . . . ?
C3A C2A C8A C11A 1.5(2) . . . . ?
C1A C2A C8A C11A -178.69(14) . . . . ?
C3A C2A C8A C9A 119.80(17) . . . . ?
C1A C2A C8A C9A -60.36(19) . . . . ?
C5A C4A C12A C15A 8.3(2) . . . . ?
C3A C4A C12A C15A -173.34(14) . . . . ?
C5A C4A C12A C14A 128.58(15) . . . . ?
C3A C4A C12A C14A -53.06(18) . . . . ?
C5A C4A C12A C13A -112.19(17) . . . . ?
C3A C4A C12A C13A 66.17(19) . . . . ?
C7A N1A C16A C17A -43.4(2) . . . . ?
C7A N1A C16A C21A 140.00(16) . . . . ?
C21A C16A C17A C18A -1.3(3) . . . . ?
N1A C16A C17A C18A -177.84(16) . . . . ?
C16A C17A C18A C19A 0.1(3) . . . . ?
C17A C18A C19A C20A 0.5(3) . . . . ?
C18A C19A C20A C21A 0.0(3) . . . . ?
C19A C20A C21A C16A -1.2(3) . . . . ?
C19A C20A C21A N2A -178.28(16) . . . . ?
C17A C16A C21A C20A 1.9(2) . . . . ?
N1A C16A C21A C20A 178.53(15) . . . . ?
C17A C16A C21A N2A 179.02(15) . . . . ?
N1A C16A C21A N2A -4.3(2) . . . . ?
C22A N2A C21A C20A -42.9(2) . . . . ?
C22A N2A C21A C16A 139.98(16) . . . . ?
C21A N2A C22A C23A -178.48(14) . . . . ?
N2A C22A C23A C24A 174.06(15) . . . . ?
N2A C22A C23A C28A -2.7(2) . . . . ?
C28A C23A C24A C25A 0.1(2) . . . . ?
C22A C23A C24A C25A -176.70(14) . . . . ?
C23A C24A C25A C26A -0.9(2) . . . . ?
C23A C24A C25A C29A 176.96(15) . . . . ?
C24A C25A C26A C27A 0.4(2) . . . . ?
C29A C25A C26A C27A -177.51(15) . . . . ?
C25A C26A C27A C28A 0.8(2) . . . . ?
C25A C26A C27A C33A -179.47(14) . . . . ?
C24A C23A C28A O2A -178.81(14) . . . . ?
C22A C23A C28A O2A -2.1(2) . . . . ?
C24A C23A C28A C27A 1.1(2) . . . . ?
C22A C23A C28A C27A 177.87(14) . . . . ?
C26A C27A C28A O2A 178.40(14) . . . . ?
C33A C27A C28A O2A -1.4(2) . . . . ?
C26A C27A C28A C23A -1.6(2) . . . . ?
C33A C27A C28A C23A 178.69(14) . . . . ?
C24A C25A C29A C30A -110.54(18) . . . . ?
C26A C25A C29A C30A 67.28(19) . . . . ?
C24A C25A C29A C32A 9.0(2) . . . . ?
C26A C25A C29A C32A -173.19(14) . . . . ?
C24A C25A C29A C31A 129.71(17) . . . . ?
C26A C25A C29A C31A -52.5(2) . . . . ?
C26A C27A C33A C36A 1.3(2) . . . . ?
C28A C27A C33A C36A -178.95(14) . . . . ?
C26A C27A C33A C35A 119.85(16) . . . . ?
C28A C27A C33A C35A -60.41(19) . . . . ?
C26A C27A C33A C34A -118.72(16) . . . . ?
C28A C27A C33A C34A 61.02(19) . . . . ?
O1B C1B C2B C3B 179.65(15) . . . . ?
C6B C1B C2B C3B 0.6(2) . . . . ?
O1B C1B C2B C8B 1.3(2) . . . . ?
C6B C1B C2B C8B -177.76(14) . . . . ?
C1B C2B C3B C4B -0.3(2) . . . . ?
C8B C2B C3B C4B 178.03(16) . . . . ?
C2B C3B C4B C5B -0.1(3) . . . . ?
C2B C3B C4B C12B 176.79(16) . . . . ?
C3B C4B C5B C6B 0.2(2) . . . . ?
C12B C4B C5B C6B -176.62(16) . . . . ?
C4B C5B C6B C1B 0.1(2) . . . . ?
C4B C5B C6B C7B -178.45(15) . . . . ?
O1B C1B C6B C5B -179.52(15) . . . . ?
C2B C1B C6B C5B -0.5(2) . . . . ?
O1B C1B C6B C7B -1.0(2) . . . . ?
C2B C1B C6B C7B 177.99(15) . . . . ?
C16B N1B C7B C6B -176.11(14) . . . . ?
C5B C6B C7B N1B -179.79(15) . . . . ?
C1B C6B C7B N1B 1.7(2) . . . . ?
C3B C2B C8B C10B 121.71(17) . . . . ?
C1B C2B C8B C10B -60.00(19) . . . . ?
C3B C2B C8B C11B 2.4(2) . . . . ?
C1B C2B C8B C11B -179.29(15) . . . . ?
C3B C2B C8B C9B -116.92(17) . . . . ?
C1B C2B C8B C9B 61.37(19) . . . . ?
C5B C4B C12B C15B -31.6(3) . . . . ?
C3B C4B C12B C15B 151.7(2) . . . . ?
C5B C4B C12B C14B -156.23(18) . . . . ?
C3B C4B C12B C14B 27.0(3) . . . . ?
C5B C4B C12B C13B 87.4(2) . . . . ?
C3B C4B C12B C13B -89.4(2) . . . . ?
C7B N1B C16B C17B 39.5(2) . . . . ?
C7B N1B C16B C21B -146.74(16) . . . . ?
C21B C16B C17B C18B 1.1(2) . . . . ?
N1B C16B C17B C18B 174.80(15) . . . . ?
C16B C17B C18B C19B -0.1(3) . . . . ?
C17B C18B C19B C20B -0.1(3) . . . . ?
C18B C19B C20B C21B -0.7(3) . . . . ?
C19B C20B C21B C16B 1.7(2) . . . . ?
C19B C20B C21B N2B 176.03(15) . . . . ?
C17B C16B C21B C20B -1.9(2) . . . . ?
N1B C16B C21B C20B -175.93(14) . . . . ?
C17B C16B C21B N2B -176.59(14) . . . . ?
N1B C16B C21B N2B 9.4(2) . . . . ?
C22B N2B C21B C20B 35.0(2) . . . . ?
C22B N2B C21B C16B -150.46(15) . . . . ?
C21B N2B C22B C23B -175.41(14) . . . . ?
N2B C22B C23B C24B -179.85(14) . . . . ?
N2B C22B C23B C28B 0.7(2) . . . . ?
C28B C23B C24B C25B 0.1(2) . . . . ?
C22B C23B C24B C25B -179.34(14) . . . . ?
C23B C24B C25B C26B -0.5(2) . . . . ?
C23B C24B C25B C29B -179.64(14) . . . . ?
C24B C25B C26B C27B 0.4(2) . . . . ?
C29B C25B C26B C27B 179.59(14) . . . . ?
C25B C26B C27B C28B 0.1(2) . . . . ?
C25B C26B C27B C33B -179.57(14) . . . . ?
C26B C27B C28B O2B 179.52(13) . . . . ?
C33B C27B C28B O2B -0.8(2) . . . . ?
C26B C27B C28B C23B -0.5(2) . . . . ?
C33B C27B C28B C23B 179.14(14) . . . . ?
C24B C23B C28B O2B -179.59(14) . . . . ?
C22B C23B C28B O2B -0.2(2) . . . . ?
C24B C23B C28B C27B 0.5(2) . . . . ?
C22B C23B C28B C27B 179.86(14) . . . . ?
C24B C25B C29B C31B -124.09(17) . . . . ?
C26B C25B C29B C31B 56.79(19) . . . . ?
C24B C25B C29B C30B -4.4(2) . . . . ?
C26B C25B C29B C30B 176.44(15) . . . . ?
C24B C25B C29B C32B 115.45(17) . . . . ?
C26B C25B C29B C32B -63.67(19) . . . . ?
C26B C27B C33B C34B 1.7(2) . . . . ?
C28B C27B C33B C34B -177.92(14) . . . . ?
C26B C27B C33B C35B 120.55(16) . . . . ?
C28B C27B C33B C35B -59.10(19) . . . . ?
C26B C27B C33B C36B -118.05(16) . . . . ?
C28B C27B C33B C36B 62.31(19) . . . . ?

loop_
_cod_related_entry_id
_cod_related_entry_database
_cod_related_entry_code
1 ChemSpider 21195496
